data_7251728
loop_
_publ_author_name
'Hacker, Ryan M.'
'Smith, Jacob J.'
'Platt, David C.'
'Loughlin, Maria I.'
'Grabowski, Emma N.'
'Brennessel, William W.'
'Jones, Marjorie A.'
'Webb, Michael I.'

_publ_section_title
;
 A Ru(ii)-arene complex with promising anti-A&#x3b2; activity.
;
_journal_issue 8
_journal_name_full 'RSC advances'
_journal_page_first 7056
_journal_page_last 7065
_journal_paper_doi 10.1039/d5ra08313c
_journal_volume 16
_journal_year 2026
_chemical_formula_moiety 'C24 H26 Cl N2 O2 Ru, F6 P'
_chemical_formula_sum 'C24 H26 Cl F6 N2 O2 P Ru'
_chemical_formula_weight 655.96
_space_group_crystal_system orthorhombic
_space_group_IT_number 61
_space_group_name_Hall '-P 2ac 2ab'
_space_group_name_H-M_alt 'P b c a'
_atom_sites_solution_hydrogens geom
_atom_sites_solution_primary dual
_atom_sites_solution_secondary difmap
_audit_creation_date 2025-05-09
_audit_creation_method
;
Olex2 1.5-ac6-020
(compiled 2024.02.14 svn.r2f8d729c for Rigaku Oxford Diffraction, GUI svn.r6966)
;
_audit_update_record
;
2025-05-09 deposited with the CCDC.	2026-01-29 downloaded from the CCDC.
;
_cell_angle_alpha 90
_cell_angle_beta 90
_cell_angle_gamma 90
_cell_formula_units_Z 8
_cell_length_a 14.44500(10)
_cell_length_b 14.88420(10)
_cell_length_c 23.39920(10)
_cell_measurement_reflns_used 29503
_cell_measurement_temperature 100.00(10)
_cell_measurement_theta_max 79.7320
_cell_measurement_theta_min 3.6010
_cell_volume 5030.88(5)
_computing_cell_refinement 'CrysAlisPro 1.171.43.136a (Rigaku OD, 2024)'
_computing_data_collection 'CrysAlisPro 1.171.43.136a (Rigaku OD, 2024)'
_computing_data_reduction 'CrysAlisPro 1.171.43.136a (Rigaku OD, 2024)'
_computing_molecular_graphics 'Olex2 1.5-ac6-020 (Dolomanov et al., 2009)'
_computing_publication_material 'Olex2 1.5-ac6-020 (Dolomanov et al., 2009)'
_computing_structure_refinement 'SHELXL 2019/3 (Sheldrick, 2015b)'
_computing_structure_solution 'SHELXT 2018/2 (Sheldrick, 2015a)'
_diffrn_ambient_environment N~2~
_diffrn_ambient_temperature 100.00(10)
_diffrn_detector 'Hybrid Pixel Array Detector'
_diffrn_detector_area_resol_mean 10.0000
_diffrn_detector_type HyPix
_diffrn_measured_fraction_theta_full 0.999
_diffrn_measured_fraction_theta_max 0.982
_diffrn_measurement_details
;
List of Runs (angles in degrees, time in seconds):

  # Type    Start    End  Width  t~exp~   \w     \q     \k     \f   Frames
#--------------------------------------------------------------------------
  1  \w    -11.00  28.00   0.50    0.16    --  -47.28  19.00 120.00   78
  2  \w    -11.00  28.00   0.50    0.16    --  -47.28  19.00 150.00   78
  3  \w    -11.00  28.00   0.50    0.16    --  -47.28  19.00  60.00   78
  4  \w    -11.00  28.00   0.50    0.16    --  -47.28  19.00 -90.00   78
  5  \w    -11.00  28.00   0.50    0.16    --  -47.28  19.00-150.00   78
  6  \w   -120.00 -35.00   0.50    0.16    --  -47.28 -38.00 -30.00  170
  7  \w   -119.00 -27.00   0.50    0.16    --  -47.28 -71.00 126.00  184
  8  \w   -119.00 -86.00   0.50    0.16    --  -47.28 -57.00  60.00   66
  9  \w    -85.00 -19.00   0.50    0.64    --  -91.75  71.00-102.00  132
 10  \w    -48.00 -19.00   0.50    0.64    --  -91.75  50.00  75.00   58
 11  \w   -163.00 -78.00   0.50    0.64    --  -91.75 -50.00 -71.00  170
 12  \w   -119.00 -25.00   0.50    0.16    --  -47.28 -77.00-150.00  188
 13  \w   -119.00 -57.00   0.50    0.16    --  -47.28-148.00-105.00  124
 14  \w     44.00 110.00   0.50    0.64    --  113.25-123.00  58.00  132
 15  \w     42.00 106.00   0.50    0.64    --  113.25 -94.00  60.00  128
 16  \w     47.00 128.00   0.50    0.64    --  113.25-148.00-105.00  162
 17  \w     47.00 128.00   0.50    0.64    --  113.25-148.00-105.00  162
 18  \w     42.00  81.00   0.50    0.64    --  113.25 -61.00  30.00   78
 19  \w     42.00  81.00   0.50    0.64    --  113.25 -61.00  90.00   78
 20  \w     42.00  81.00   0.50    0.64    --  113.25 -61.00 120.00   78
 21  \w    101.00 178.00   0.50    0.64    --  113.25  30.00-120.00  154
 22  \w     97.00 178.00   0.50    0.64    --  113.25  61.00  90.00  162
 23  \w     95.00 178.00   0.50    0.64    --  113.25 125.00 150.00  166
;
_diffrn_measurement_device 'four-circle diffractometer'
_diffrn_measurement_device_type 'XtaLAB Synergy, Dualflex, HyPix'
_diffrn_measurement_method '\w scans'
_diffrn_orient_matrix_type 'CrysAlisPro convention (1999,Acta A55,543-557)'
_diffrn_orient_matrix_UB_11 -0.0829625000
_diffrn_orient_matrix_UB_12 -0.0145469000
_diffrn_orient_matrix_UB_13 0.0403092000
_diffrn_orient_matrix_UB_21 -0.0177128000
_diffrn_orient_matrix_UB_22 0.1020993000
_diffrn_orient_matrix_UB_23 0.0009584000
_diffrn_orient_matrix_UB_31 -0.0646022000
_diffrn_orient_matrix_UB_32 -0.0094340000
_diffrn_orient_matrix_UB_33 -0.0520169000
_diffrn_radiation_monochromator mirror
_diffrn_radiation_probe x-ray
_diffrn_radiation_type 'Cu K\a'
_diffrn_radiation_wavelength 1.54184
_diffrn_reflns_av_R_equivalents 0.0386
_diffrn_reflns_av_unetI/netI 0.0202
_diffrn_reflns_Laue_measured_fraction_full 0.999
_diffrn_reflns_Laue_measured_fraction_max 0.982
_diffrn_reflns_limit_h_max 15
_diffrn_reflns_limit_h_min -18
_diffrn_reflns_limit_k_max 18
_diffrn_reflns_limit_k_min -18
_diffrn_reflns_limit_l_max 26
_diffrn_reflns_limit_l_min -29
_diffrn_reflns_number 44968
_diffrn_reflns_point_group_measured_fraction_full 0.999
_diffrn_reflns_point_group_measured_fraction_max 0.982
_diffrn_reflns_theta_full 74.504
_diffrn_reflns_theta_max 80.159
_diffrn_reflns_theta_min 3.778
_diffrn_source 'micro-focus sealed X-ray tube'
_diffrn_source_type 'PhotonJet (Cu) X-ray Source'
_exptl_absorpt_coefficient_mu 7.273
_exptl_absorpt_correction_T_max 1.00000
_exptl_absorpt_correction_T_min 0.76175
_exptl_absorpt_correction_type multi-scan
_exptl_absorpt_process_details
;
CrysAlisPro 1.171.43.136a (Rigaku Oxford Diffraction, 2024)
Empirical absorption correction using spherical harmonics,
implemented in SCALE3 ABSPACK scaling algorithm.
;
_exptl_crystal_colour yellow-orange
_exptl_crystal_colour_primary orange
_exptl_crystal_density_diffrn 1.732
_exptl_crystal_description block
_exptl_crystal_F_000 2640
_exptl_crystal_size_max 0.153
_exptl_crystal_size_mid 0.127
_exptl_crystal_size_min 0.074
_refine_diff_density_max 0.536
_refine_diff_density_min -0.675
_refine_diff_density_rms 0.078
_refine_ls_extinction_coef 0.000057(14)
_refine_ls_extinction_expression Fc^*^=kFc[1+0.001xFc^2^\l^3^/sin(2\q)]^-1/4^
_refine_ls_extinction_method 'SHELXL-2019/2 (Sheldrick 2019)'
_refine_ls_goodness_of_fit_ref 1.095
_refine_ls_hydrogen_treatment constr
_refine_ls_matrix_type full
_refine_ls_number_parameters 340
_refine_ls_number_reflns 5403
_refine_ls_number_restraints 0
_refine_ls_restrained_S_all 1.095
_refine_ls_R_factor_all 0.0305
_refine_ls_R_factor_gt 0.0286
_refine_ls_shift/su_max 0.002
_refine_ls_shift/su_mean 0.000
_refine_ls_structure_factor_coef Fsqd
_refine_ls_weighting_details 'w=1/[\s^2^(Fo^2^)+(0.0380P)^2^+6.2898P] where P=(Fo^2^+2Fc^2^)/3'
_refine_ls_weighting_scheme calc
_refine_ls_wR_factor_gt 0.0778
_refine_ls_wR_factor_ref 0.0791
_reflns_Friedel_coverage 0.000
_reflns_number_gt 5069
_reflns_number_total 5403
_reflns_threshold_expression 'I > 2\s(I)'
_cod_data_source_file d5ra08313c2.cif
_cod_data_source_block genmw15
_cod_database_code 7251728
_shelx_shelxl_version_number 2019/3
_shelx_space_group_comment
;
The symmetry employed for this shelxl refinement is uniquely defined
by the following loop, which should always be used as a source of
symmetry information in preference to the above space-group names.
They are only intended as comments.
;
_shelx_estimated_absorpt_t_max 0.615
_shelx_estimated_absorpt_t_min 0.402
_olex2_refinement_description
;
1. Fixed Uiso
 At 1.2 times of:
  All C(H) groups
 At 1.5 times of:
  All C(H,H,H) groups
2.a Ternary CH refined with riding coordinates:
 C7(H7)
2.b Aromatic/amide H refined with riding coordinates:
 C2(H2), C3(H3), C5(H5), C6(H6), C11(H11), C12(H12), C15(H15), C16(H16),
 C19(H19), C20(H20)
2.c Idealised Me refined as rotating group:
 C8(H8A,H8B,H8C), C9(H9A,H9B,H9C), C10(H10A,H10B,H10C), C23(H23A,H23B,H23C),
 C24(H24A,H24B,H24C)
;
_olex2_submission_original_sample_id genmw15
_olex2_submission_special_instructions 'No special instructions were received'
_oxdiff_exptl_absorpt_empirical_details
;
Empirical correction (ABSPACK) includes:
- Absorption correction using spherical harmonics
- Frame scaling
;
_oxdiff_exptl_absorpt_empirical_full_max 1.254
_oxdiff_exptl_absorpt_empirical_full_min 0.870

loop_
_space_group_symop_operation_xyz
'x, y, z'
'-x+1/2, -y, z+1/2'
'-x, y+1/2, -z+1/2'
'x+1/2, -y+1/2, -z'
'-x, -y, -z'
'x-1/2, y, -z-1/2'
'x, -y-1/2, z-1/2'
'-x-1/2, y-1/2, z'

loop_
_atom_site_label
_atom_site_type_symbol
_atom_site_fract_x
_atom_site_fract_y
_atom_site_fract_z
_atom_site_U_iso_or_equiv
_atom_site_adp_type
_atom_site_occupancy
_atom_site_site_symmetry_order
_atom_site_calc_flag
_atom_site_refinement_flags_posn
_atom_site_refinement_flags_adp
_atom_site_refinement_flags_occupancy
_atom_site_disorder_assembly
_atom_site_disorder_group
Ru1 Ru 0.55218(2) 0.80978(2) 0.46945(2) 0.01788(7) Uani 1 1 d . . . . .
Cl1 Cl 0.40307(4) 0.87160(4) 0.44885(3) 0.02665(13) Uani 1 1 d . . . . .
O1 O 0.35867(13) 0.45051(11) 0.40156(7) 0.0263(4) Uani 1 1 d . . . . .
O2 O 0.34827(12) 0.63241(11) 0.67464(7) 0.0254(4) Uani 1 1 d . . . . .
N1 N 0.49570(14) 0.68804(12) 0.43978(8) 0.0194(4) Uani 1 1 d . . . . .
N2 N 0.48898(13) 0.75780(13) 0.54281(8) 0.0191(4) Uani 1 1 d . . . . .
C1 C 0.62142(16) 0.90067(15) 0.40781(10) 0.0210(4) Uani 1 1 d . . . . .
C2 C 0.66361(16) 0.81546(15) 0.40642(10) 0.0220(5) Uani 1 1 d . . . . .
H2 H 0.670087 0.785252 0.370876 0.026 Uiso 1 1 calc R U . . .
C3 C 0.69701(16) 0.77331(16) 0.45746(10) 0.0224(5) Uani 1 1 d . . . . .
H3 H 0.725283 0.715782 0.455287 0.027 Uiso 1 1 calc R U . . .
C4 C 0.68832(15) 0.81647(16) 0.51104(10) 0.0215(5) Uani 1 1 d . . . . .
C5 C 0.64745(15) 0.90365(15) 0.51252(10) 0.0207(4) Uani 1 1 d . . . . .
H5 H 0.642869 0.934777 0.547855 0.025 Uiso 1 1 calc R U . . .
C6 C 0.61394(16) 0.94401(15) 0.46246(10) 0.0206(4) Uani 1 1 d . . . . .
H6 H 0.585578 1.001476 0.464757 0.025 Uiso 1 1 calc R U . . .
C7 C 0.58156(17) 0.94816(16) 0.35631(10) 0.0244(5) Uani 1 1 d . . . . .
H7 H 0.526131 0.982652 0.369503 0.029 Uiso 1 1 calc R U . . .
C8 C 0.5496(2) 0.88491(19) 0.30912(12) 0.0369(7) Uani 1 1 d . . . . .
H8A H 0.602957 0.851652 0.294166 0.055 Uiso 1 1 calc R U . . .
H8B H 0.521278 0.919840 0.278236 0.055 Uiso 1 1 calc R U . . .
H8C H 0.504169 0.842524 0.324574 0.055 Uiso 1 1 calc R U . . .
C9 C 0.65203(19) 1.01624(17) 0.33379(11) 0.0302(5) Uani 1 1 d . . . . .
H9A H 0.668879 1.058011 0.364446 0.045 Uiso 1 1 calc R U . . .
H9B H 0.624841 1.049813 0.301905 0.045 Uiso 1 1 calc R U . . .
H9C H 0.707493 0.984516 0.320585 0.045 Uiso 1 1 calc R U . . .
C10 C 0.71776(17) 0.77188(17) 0.56547(11) 0.0272(5) Uani 1 1 d . . . . .
H10A H 0.676599 0.790576 0.596569 0.041 Uiso 1 1 calc R U . . .
H10B H 0.781484 0.789385 0.574557 0.041 Uiso 1 1 calc R U . . .
H10C H 0.714455 0.706512 0.560904 0.041 Uiso 1 1 calc R U . . .
C11 C 0.49427(17) 0.65700(16) 0.38659(10) 0.0235(5) Uani 1 1 d . . . . .
H11 H 0.525379 0.690589 0.357898 0.028 Uiso 1 1 calc R U . . .
C12 C 0.44959(17) 0.57771(16) 0.37045(10) 0.0238(5) Uani 1 1 d . . . . .
H12 H 0.450135 0.558806 0.331668 0.029 Uiso 1 1 calc R U . . .
C13 C 0.40476(16) 0.52721(15) 0.41125(10) 0.0218(4) Uani 1 1 d . . . . .
C14 C 0.40515(16) 0.55701(15) 0.46906(9) 0.0196(4) Uani 1 1 d . . . . .
C15 C 0.36124(16) 0.51038(15) 0.51499(10) 0.0210(4) Uani 1 1 d . . . . .
H15 H 0.332321 0.454150 0.507907 0.025 Uiso 1 1 calc R U . . .
C16 C 0.36019(16) 0.54521(15) 0.56870(10) 0.0217(4) Uani 1 1 d . . . . .
H16 H 0.331699 0.512590 0.598840 0.026 Uiso 1 1 calc R U . . .
C17 C 0.40179(15) 0.63087(15) 0.58020(9) 0.0190(4) Uani 1 1 d . . . . .
C18 C 0.39544(16) 0.67556(16) 0.63393(10) 0.0211(4) Uani 1 1 d . . . . .
C19 C 0.43696(16) 0.75847(17) 0.64008(10) 0.0238(5) Uani 1 1 d . . . . .
H19 H 0.434262 0.789216 0.675616 0.029 Uiso 1 1 calc R U . . .
C20 C 0.48294(17) 0.79678(16) 0.59365(10) 0.0236(5) Uani 1 1 d . . . . .
H20 H 0.511422 0.853761 0.598720 0.028 Uiso 1 1 calc R U . . .
C21 C 0.44769(15) 0.67568(16) 0.53623(10) 0.0187(4) Uani 1 1 d . . . . .
C22 C 0.45047(15) 0.63846(15) 0.48029(10) 0.0178(4) Uani 1 1 d . . . . .
C23 C 0.3505(2) 0.42107(18) 0.34285(11) 0.0342(6) Uani 1 1 d . . . . .
H23A H 0.321846 0.468736 0.320002 0.051 Uiso 1 1 calc R U . . .
H23B H 0.311961 0.366949 0.341172 0.051 Uiso 1 1 calc R U . . .
H23C H 0.412144 0.407601 0.327609 0.051 Uiso 1 1 calc R U . . .
C24 C 0.3381(2) 0.67647(19) 0.72903(10) 0.0307(5) Uani 1 1 d . . . . .
H24A H 0.303641 0.732629 0.723950 0.046 Uiso 1 1 calc R U . . .
H24B H 0.399395 0.689687 0.744860 0.046 Uiso 1 1 calc R U . . .
H24C H 0.304268 0.637080 0.755310 0.046 Uiso 1 1 calc R U . . .
P1 P 0.36257(5) 0.37404(4) 0.76477(3) 0.02540(14) Uani 1 1 d . . . . .
F1 F 0.33189(11) 0.33611(11) 0.70318(6) 0.0321(3) Uani 1 1 d . . . . .
F2 F 0.39420(14) 0.41118(12) 0.82586(7) 0.0454(4) Uani 1 1 d . . . . .
F3 F 0.46889(12) 0.35432(15) 0.74876(8) 0.0512(5) Uani 1 1 d . . . . .
F4 F 0.37102(18) 0.47123(12) 0.73798(9) 0.0651(7) Uani 1 1 d . . . . .
F5 F 0.25680(13) 0.39090(15) 0.78038(7) 0.0511(5) Uani 1 1 d . . . . .
F6 F 0.35535(13) 0.27574(10) 0.79090(7) 0.0368(4) Uani 1 1 d . . . . .

loop_
_atom_site_aniso_label
_atom_site_aniso_U_11
_atom_site_aniso_U_22
_atom_site_aniso_U_33
_atom_site_aniso_U_23
_atom_site_aniso_U_13
_atom_site_aniso_U_12
Ru1 0.01861(10) 0.01597(10) 0.01904(11) -0.00085(6) 0.00124(6) -0.00192(6)
Cl1 0.0217(3) 0.0234(3) 0.0348(3) -0.0038(2) -0.0031(2) 0.0006(2)
O1 0.0380(10) 0.0186(8) 0.0222(8) -0.0007(6) -0.0044(7) -0.0071(7)
O2 0.0317(9) 0.0257(8) 0.0187(7) 0.0013(7) 0.0051(7) -0.0003(7)
N1 0.0218(9) 0.0161(9) 0.0204(9) -0.0006(7) 0.0016(8) -0.0024(7)
N2 0.0193(9) 0.0187(9) 0.0195(8) -0.0009(7) 0.0023(7) -0.0025(7)
C1 0.0210(10) 0.0196(10) 0.0224(11) 0.0043(9) 0.0026(9) -0.0042(9)
C2 0.0205(11) 0.0212(11) 0.0242(11) -0.0008(9) 0.0070(9) -0.0024(8)
C3 0.0167(10) 0.0195(11) 0.0309(12) 0.0021(9) 0.0050(9) 0.0003(8)
C4 0.0140(9) 0.0260(11) 0.0245(11) 0.0026(9) -0.0019(9) -0.0041(8)
C5 0.0185(10) 0.0212(10) 0.0224(10) -0.0012(9) -0.0001(8) -0.0068(8)
C6 0.0195(10) 0.0165(10) 0.0259(11) 0.0015(9) 0.0018(9) -0.0045(8)
C7 0.0263(11) 0.0226(11) 0.0243(11) 0.0020(9) -0.0014(9) -0.0014(9)
C8 0.0557(18) 0.0273(13) 0.0276(13) 0.0028(11) -0.0118(12) -0.0040(12)
C9 0.0338(13) 0.0249(12) 0.0320(13) 0.0092(10) 0.0004(11) 0.0012(10)
C10 0.0253(11) 0.0292(12) 0.0272(12) 0.0051(10) 0.0008(9) -0.0002(10)
C11 0.0291(12) 0.0208(11) 0.0205(10) 0.0003(9) 0.0027(9) 0.0001(9)
C12 0.0310(12) 0.0208(11) 0.0196(10) -0.0011(9) -0.0010(9) 0.0002(9)
C13 0.0238(11) 0.0180(10) 0.0237(11) -0.0017(9) -0.0029(9) 0.0006(9)
C14 0.0208(10) 0.0171(10) 0.0209(11) 0.0002(8) -0.0013(8) 0.0022(9)
C15 0.0221(11) 0.0161(10) 0.0247(11) 0.0005(9) 0.0009(9) 0.0005(8)
C16 0.0205(11) 0.0201(10) 0.0245(11) 0.0040(9) 0.0030(9) 0.0002(9)
C17 0.0176(10) 0.0189(10) 0.0206(10) 0.0009(8) -0.0001(8) 0.0014(8)
C18 0.0201(10) 0.0235(11) 0.0198(10) 0.0018(9) -0.0007(9) 0.0045(9)
C19 0.0242(11) 0.0277(12) 0.0195(10) -0.0040(9) -0.0006(9) -0.0002(9)
C20 0.0250(12) 0.0228(11) 0.0232(11) -0.0038(9) 0.0005(9) -0.0041(9)
C21 0.0178(11) 0.0173(10) 0.0211(11) -0.0006(8) -0.0009(8) 0.0010(8)
C22 0.0183(10) 0.0154(10) 0.0197(10) 0.0009(8) -0.0005(8) 0.0009(8)
C23 0.0569(18) 0.0221(12) 0.0237(12) -0.0021(10) -0.0072(12) -0.0071(12)
C24 0.0397(14) 0.0334(13) 0.0190(11) -0.0018(10) 0.0061(10) 0.0026(11)
P1 0.0326(3) 0.0201(3) 0.0235(3) 0.0022(2) -0.0068(2) -0.0002(2)
F1 0.0358(8) 0.0373(8) 0.0233(7) -0.0027(6) -0.0033(6) 0.0009(7)
F2 0.0691(12) 0.0328(9) 0.0342(8) -0.0030(7) -0.0232(8) -0.0013(8)
F3 0.0296(8) 0.0893(15) 0.0348(9) 0.0240(10) -0.0026(7) -0.0035(9)
F4 0.1136(19) 0.0251(9) 0.0567(12) 0.0160(8) -0.0410(13) -0.0150(10)
F5 0.0425(10) 0.0756(13) 0.0351(9) -0.0144(9) -0.0058(8) 0.0272(10)
F6 0.0564(10) 0.0240(7) 0.0301(8) 0.0055(6) 0.0024(7) -0.0047(7)

loop_
_atom_type_symbol
_atom_type_description
_atom_type_scat_dispersion_real
_atom_type_scat_dispersion_imag
_atom_type_scat_source
C C 0.0181 0.0091 'International Tables Vol C Tables 4.2.6.8 and 6.1.1.4'
H H 0.0000 0.0000 'International Tables Vol C Tables 4.2.6.8 and 6.1.1.4'
Cl Cl 0.3639 0.7018 'International Tables Vol C Tables 4.2.6.8 and 6.1.1.4'
F F 0.0727 0.0534 'International Tables Vol C Tables 4.2.6.8 and 6.1.1.4'
N N 0.0311 0.0180 'International Tables Vol C Tables 4.2.6.8 and 6.1.1.4'
O O 0.0492 0.0322 'International Tables Vol C Tables 4.2.6.8 and 6.1.1.4'
P P 0.2955 0.4335 'International Tables Vol C Tables 4.2.6.8 and 6.1.1.4'
Ru Ru 0.0552 3.2960 'International Tables Vol C Tables 4.2.6.8 and 6.1.1.4'

loop_
_geom_angle_atom_site_label_1
_geom_angle_atom_site_label_2
_geom_angle_atom_site_label_3
_geom_angle
_geom_angle_site_symmetry_1
_geom_angle_site_symmetry_3
_geom_angle_publ_flag
N1 Ru1 Cl1 85.16(6) . . ?
N1 Ru1 C1 119.07(8) . . ?
N1 Ru1 C2 95.52(8) . . ?
N1 Ru1 C3 96.61(8) . . ?
N1 Ru1 C4 122.15(8) . . ?
N1 Ru1 C5 159.74(8) . . ?
N1 Ru1 C6 156.47(8) . . ?
N2 Ru1 Cl1 85.10(5) . . ?
N2 Ru1 N1 77.47(7) . . ?
N2 Ru1 C1 163.05(8) . . ?
N2 Ru1 C2 152.81(8) . . ?
N2 Ru1 C3 115.62(8) . . ?
N2 Ru1 C4 92.52(8) . . ?
N2 Ru1 C5 97.56(8) . . ?
N2 Ru1 C6 125.12(8) . . ?
C1 Ru1 Cl1 92.32(6) . . ?
C2 Ru1 Cl1 120.84(7) . . ?
C2 Ru1 C1 37.30(8) . . ?
C2 Ru1 C4 68.76(9) . . ?
C2 Ru1 C5 79.88(9) . . ?
C2 Ru1 C6 67.35(8) . . ?
C3 Ru1 Cl1 159.15(7) . . ?
C3 Ru1 C1 68.60(9) . . ?
C3 Ru1 C2 38.33(9) . . ?
C3 Ru1 C4 37.71(9) . . ?
C3 Ru1 C5 67.52(9) . . ?
C3 Ru1 C6 80.03(9) . . ?
C4 Ru1 Cl1 151.44(7) . . ?
C4 Ru1 C1 81.76(9) . . ?
C4 Ru1 C5 37.81(9) . . ?
C5 Ru1 Cl1 114.24(6) . . ?
C5 Ru1 C1 68.22(8) . . ?
C6 Ru1 Cl1 90.05(6) . . ?
C6 Ru1 C1 38.01(8) . . ?
C6 Ru1 C4 68.14(9) . . ?
C6 Ru1 C5 37.19(8) . . ?
C13 O1 C23 117.32(19) . . ?
C18 O2 C24 117.6(2) . . ?
C11 N1 Ru1 127.93(16) . . ?
C11 N1 C22 117.0(2) . . ?
C22 N1 Ru1 114.91(15) . . ?
C20 N2 Ru1 127.06(16) . . ?
C20 N2 C21 117.6(2) . . ?
C21 N2 Ru1 115.34(15) . . ?
C2 C1 Ru1 70.15(13) . . ?
C2 C1 C6 117.2(2) . . ?
C2 C1 C7 124.6(2) . . ?
C6 C1 Ru1 70.17(12) . . ?
C6 C1 C7 118.1(2) . . ?
C7 C1 Ru1 129.25(16) . . ?
Ru1 C2 H2 130.2 . . ?
C1 C2 Ru1 72.55(13) . . ?
C1 C2 H2 119.3 . . ?
C1 C2 C3 121.4(2) . . ?
C3 C2 Ru1 70.63(13) . . ?
C3 C2 H2 119.3 . . ?
Ru1 C3 H3 130.1 . . ?
C2 C3 Ru1 71.04(13) . . ?
C2 C3 H3 119.7 . . ?
C4 C3 Ru1 71.79(13) . . ?
C4 C3 C2 120.7(2) . . ?
C4 C3 H3 119.7 . . ?
C3 C4 Ru1 70.50(13) . . ?
C3 C4 C5 118.1(2) . . ?
C3 C4 C10 121.8(2) . . ?
C5 C4 Ru1 71.42(13) . . ?
C5 C4 C10 120.0(2) . . ?
C10 C4 Ru1 127.65(16) . . ?
Ru1 C5 H5 131.6 . . ?
C4 C5 Ru1 70.77(13) . . ?
C4 C5 H5 119.6 . . ?
C6 C5 Ru1 70.99(13) . . ?
C6 C5 C4 120.8(2) . . ?
C6 C5 H5 119.6 . . ?
Ru1 C6 H6 129.8 . . ?
C1 C6 Ru1 71.82(12) . . ?
C1 C6 H6 119.2 . . ?
C5 C6 Ru1 71.83(13) . . ?
C5 C6 C1 121.7(2) . . ?
C5 C6 H6 119.2 . . ?
C1 C7 H7 107.4 . . ?
C1 C7 C8 113.9(2) . . ?
C1 C7 C9 109.3(2) . . ?
C8 C7 H7 107.4 . . ?
C8 C7 C9 111.2(2) . . ?
C9 C7 H7 107.4 . . ?
C7 C8 H8A 109.5 . . ?
C7 C8 H8B 109.5 . . ?
C7 C8 H8C 109.5 . . ?
H8A C8 H8B 109.5 . . ?
H8A C8 H8C 109.5 . . ?
H8B C8 H8C 109.5 . . ?
C7 C9 H9A 109.5 . . ?
C7 C9 H9B 109.5 . . ?
C7 C9 H9C 109.5 . . ?
H9A C9 H9B 109.5 . . ?
H9A C9 H9C 109.5 . . ?
H9B C9 H9C 109.5 . . ?
C4 C10 H10A 109.5 . . ?
C4 C10 H10B 109.5 . . ?
C4 C10 H10C 109.5 . . ?
H10A C10 H10B 109.5 . . ?
H10A C10 H10C 109.5 . . ?
H10B C10 H10C 109.5 . . ?
N1 C11 H11 118.2 . . ?
N1 C11 C12 123.7(2) . . ?
C12 C11 H11 118.2 . . ?
C11 C12 H12 120.3 . . ?
C13 C12 C11 119.4(2) . . ?
C13 C12 H12 120.3 . . ?
O1 C13 C12 125.5(2) . . ?
O1 C13 C14 115.3(2) . . ?
C12 C13 C14 119.1(2) . . ?
C13 C14 C15 124.2(2) . . ?
C22 C14 C13 116.7(2) . . ?
C22 C14 C15 119.1(2) . . ?
C14 C15 H15 119.5 . . ?
C16 C15 C14 121.0(2) . . ?
C16 C15 H15 119.5 . . ?
C15 C16 H16 119.8 . . ?
C15 C16 C17 120.5(2) . . ?
C17 C16 H16 119.8 . . ?
C18 C17 C16 123.6(2) . . ?
C21 C17 C16 119.1(2) . . ?
C21 C17 C18 117.3(2) . . ?
O2 C18 C17 115.9(2) . . ?
O2 C18 C19 125.3(2) . . ?
C19 C18 C17 118.8(2) . . ?
C18 C19 H19 120.3 . . ?
C18 C19 C20 119.4(2) . . ?
C20 C19 H19 120.3 . . ?
N2 C20 C19 123.4(2) . . ?
N2 C20 H20 118.3 . . ?
C19 C20 H20 118.3 . . ?
N2 C21 C17 123.5(2) . . ?
N2 C21 C22 116.0(2) . . ?
C17 C21 C22 120.4(2) . . ?
N1 C22 C14 124.0(2) . . ?
N1 C22 C21 116.2(2) . . ?
C14 C22 C21 119.7(2) . . ?
O1 C23 H23A 109.5 . . ?
O1 C23 H23B 109.5 . . ?
O1 C23 H23C 109.5 . . ?
H23A C23 H23B 109.5 . . ?
H23A C23 H23C 109.5 . . ?
H23B C23 H23C 109.5 . . ?
O2 C24 H24A 109.5 . . ?
O2 C24 H24B 109.5 . . ?
O2 C24 H24C 109.5 . . ?
H24A C24 H24B 109.5 . . ?
H24A C24 H24C 109.5 . . ?
H24B C24 H24C 109.5 . . ?
F2 P1 F1 179.33(11) . . ?
F2 P1 F3 89.91(11) . . ?
F3 P1 F1 89.45(10) . . ?
F4 P1 F1 89.26(10) . . ?
F4 P1 F2 90.92(10) . . ?
F4 P1 F3 90.05(13) . . ?
F4 P1 F5 91.20(13) . . ?
F4 P1 F6 179.00(13) . . ?
F5 P1 F1 89.80(9) . . ?
F5 P1 F2 90.84(10) . . ?
F5 P1 F3 178.54(12) . . ?
F6 P1 F1 90.21(9) . . ?
F6 P1 F2 89.60(9) . . ?
F6 P1 F3 89.10(10) . . ?
F6 P1 F5 89.65(11) . . ?

loop_
_geom_bond_atom_site_label_1
_geom_bond_atom_site_label_2
_geom_bond_distance
_geom_bond_site_symmetry_2
_geom_bond_publ_flag
Ru1 Cl1 2.3913(6) . ?
Ru1 N1 2.1050(18) . ?
Ru1 N2 2.0925(18) . ?
Ru1 C1 2.216(2) . ?
Ru1 C2 2.185(2) . ?
Ru1 C3 2.179(2) . ?
Ru1 C4 2.196(2) . ?
Ru1 C5 2.205(2) . ?
Ru1 C6 2.194(2) . ?
O1 C13 1.341(3) . ?
O1 C23 1.447(3) . ?
O2 C18 1.336(3) . ?
O2 C24 1.439(3) . ?
N1 C11 1.328(3) . ?
N1 C22 1.367(3) . ?
N2 C20 1.327(3) . ?
N2 C21 1.369(3) . ?
C1 C2 1.408(3) . ?
C1 C6 1.436(3) . ?
C1 C7 1.511(3) . ?
C2 H2 0.9500 . ?
C2 C3 1.433(3) . ?
C3 H3 0.9500 . ?
C3 C4 1.414(3) . ?
C4 C5 1.426(3) . ?
C4 C10 1.498(3) . ?
C5 H5 0.9500 . ?
C5 C6 1.403(3) . ?
C6 H6 0.9500 . ?
C7 H7 1.0000 . ?
C7 C8 1.523(4) . ?
C7 C9 1.530(3) . ?
C8 H8A 0.9800 . ?
C8 H8B 0.9800 . ?
C8 H8C 0.9800 . ?
C9 H9A 0.9800 . ?
C9 H9B 0.9800 . ?
C9 H9C 0.9800 . ?
C10 H10A 0.9800 . ?
C10 H10B 0.9800 . ?
C10 H10C 0.9800 . ?
C11 H11 0.9500 . ?
C11 C12 1.397(3) . ?
C12 H12 0.9500 . ?
C12 C13 1.377(3) . ?
C13 C14 1.424(3) . ?
C14 C15 1.428(3) . ?
C14 C22 1.403(3) . ?
C15 H15 0.9500 . ?
C15 C16 1.360(3) . ?
C16 H16 0.9500 . ?
C16 C17 1.435(3) . ?
C17 C18 1.425(3) . ?
C17 C21 1.394(3) . ?
C18 C19 1.380(3) . ?
C19 H19 0.9500 . ?
C19 C20 1.395(3) . ?
C20 H20 0.9500 . ?
C21 C22 1.422(3) . ?
C23 H23A 0.9800 . ?
C23 H23B 0.9800 . ?
C23 H23C 0.9800 . ?
C24 H24A 0.9800 . ?
C24 H24B 0.9800 . ?
C24 H24C 0.9800 . ?
P1 F1 1.6099(15) . ?
P1 F2 1.5993(17) . ?
P1 F3 1.6079(19) . ?
P1 F4 1.5814(18) . ?
P1 F5 1.5907(19) . ?
P1 F6 1.5891(16) . ?

loop_
_geom_torsion_atom_site_label_1
_geom_torsion_atom_site_label_2
_geom_torsion_atom_site_label_3
_geom_torsion_atom_site_label_4
_geom_torsion
_geom_torsion_site_symmetry_1
_geom_torsion_site_symmetry_2
_geom_torsion_site_symmetry_3
_geom_torsion_site_symmetry_4
_geom_torsion_publ_flag
Ru1 N1 C11 C12 -175.63(18) . . . . ?
Ru1 N1 C22 C14 177.63(17) . . . . ?
Ru1 N1 C22 C21 0.1(3) . . . . ?
Ru1 N2 C20 C19 177.99(18) . . . . ?
Ru1 N2 C21 C17 -179.62(17) . . . . ?
Ru1 N2 C21 C22 -2.1(3) . . . . ?
Ru1 C1 C2 C3 -53.19(19) . . . . ?
Ru1 C1 C6 C5 53.95(19) . . . . ?
Ru1 C1 C7 C8 -65.1(3) . . . . ?
Ru1 C1 C7 C9 169.88(17) . . . . ?
Ru1 C2 C3 C4 -53.99(19) . . . . ?
Ru1 C3 C4 C5 -55.06(18) . . . . ?
Ru1 C3 C4 C10 122.9(2) . . . . ?
Ru1 C4 C5 C6 -52.43(19) . . . . ?
Ru1 C5 C6 C1 -53.95(19) . . . . ?
O1 C13 C14 C15 0.5(3) . . . . ?
O1 C13 C14 C22 -178.2(2) . . . . ?
O2 C18 C19 C20 -178.9(2) . . . . ?
N1 C11 C12 C13 -0.7(4) . . . . ?
N2 C21 C22 N1 1.3(3) . . . . ?
N2 C21 C22 C14 -176.3(2) . . . . ?
C1 C2 C3 Ru1 54.1(2) . . . . ?
C1 C2 C3 C4 0.1(3) . . . . ?
C2 C1 C6 Ru1 -53.72(18) . . . . ?
C2 C1 C6 C5 0.2(3) . . . . ?
C2 C1 C7 C8 26.7(3) . . . . ?
C2 C1 C7 C9 -98.3(3) . . . . ?
C2 C3 C4 Ru1 53.64(19) . . . . ?
C2 C3 C4 C5 -1.4(3) . . . . ?
C2 C3 C4 C10 176.5(2) . . . . ?
C3 C4 C5 Ru1 54.60(18) . . . . ?
C3 C4 C5 C6 2.2(3) . . . . ?
C4 C5 C6 Ru1 52.33(19) . . . . ?
C4 C5 C6 C1 -1.6(3) . . . . ?
C6 C1 C2 Ru1 53.73(18) . . . . ?
C6 C1 C2 C3 0.5(3) . . . . ?
C6 C1 C7 C8 -151.7(2) . . . . ?
C6 C1 C7 C9 83.3(3) . . . . ?
C7 C1 C2 Ru1 -124.6(2) . . . . ?
C7 C1 C2 C3 -177.8(2) . . . . ?
C7 C1 C6 Ru1 124.7(2) . . . . ?
C7 C1 C6 C5 178.7(2) . . . . ?
C10 C4 C5 Ru1 -123.4(2) . . . . ?
C10 C4 C5 C6 -175.8(2) . . . . ?
C11 N1 C22 C14 1.4(3) . . . . ?
C11 N1 C22 C21 -176.1(2) . . . . ?
C11 C12 C13 O1 179.4(2) . . . . ?
C11 C12 C13 C14 -0.1(3) . . . . ?
C12 C13 C14 C15 -179.9(2) . . . . ?
C12 C13 C14 C22 1.4(3) . . . . ?
C13 C14 C15 C16 -176.5(2) . . . . ?
C13 C14 C22 N1 -2.1(3) . . . . ?
C13 C14 C22 C21 175.3(2) . . . . ?
C14 C15 C16 C17 1.3(3) . . . . ?
C15 C14 C22 N1 179.1(2) . . . . ?
C15 C14 C22 C21 -3.5(3) . . . . ?
C15 C16 C17 C18 173.6(2) . . . . ?
C15 C16 C17 C21 -3.4(3) . . . . ?
C16 C17 C18 O2 0.7(3) . . . . ?
C16 C17 C18 C19 -179.0(2) . . . . ?
C16 C17 C21 N2 179.5(2) . . . . ?
C16 C17 C21 C22 2.1(3) . . . . ?
C17 C18 C19 C20 0.7(3) . . . . ?
C17 C21 C22 N1 178.9(2) . . . . ?
C17 C21 C22 C14 1.3(3) . . . . ?
C18 C17 C21 N2 2.3(3) . . . . ?
C18 C17 C21 C22 -175.1(2) . . . . ?
C18 C19 C20 N2 0.3(4) . . . . ?
C20 N2 C21 C17 -1.3(3) . . . . ?
C20 N2 C21 C22 176.2(2) . . . . ?
C21 N2 C20 C19 -0.1(4) . . . . ?
C21 C17 C18 O2 177.7(2) . . . . ?
C21 C17 C18 C19 -2.0(3) . . . . ?
C22 N1 C11 C12 0.0(4) . . . . ?
C22 C14 C15 C16 2.2(3) . . . . ?
C23 O1 C13 C12 -4.0(4) . . . . ?
C23 O1 C13 C14 175.5(2) . . . . ?
C24 O2 C18 C17 -178.3(2) . . . . ?
C24 O2 C18 C19 1.4(3) . . . . ?
